data_9000157
loop_
_publ_author_name
'Moore, P. B.'

_publ_section_title
;
 Crystal chemistry of the basic manganese arsenate minerals 1. The crystal
 structures of flinkite, Mn2Mn(OH)4(AsO4) and retzian, Mn2Y(OH)4(AsO4)
;
_journal_name_full 'American Mineralogist'
_journal_page_first 1603
_journal_page_last 1613
_journal_volume 52
_journal_year 1967
_chemical_formula_sum 'As H4 Mn2 O8 Y'
_chemical_name_mineral Retzian
_space_group_IT_number 50
_symmetry_space_group_name_Hall '-P 2ab 2b'
_symmetry_space_group_name_H-M 'P b a n :2'
_cell_angle_alpha 90
_cell_angle_beta 90
_cell_angle_gamma 90
_cell_formula_units_Z 2
_cell_length_a 5.67
_cell_length_b 12.03
_cell_length_c 4.863
_cell_volume 331.706
_database_code_amcsd 0000161
_exptl_crystal_density_diffrn 4.062
_cod_original_sg_symbol_H-M 'P b a n'
_cod_original_formula_sum 'Y As Mn2 O8 H4'
_cod_database_code 9000157

loop_
_space_group_symop_operation_xyz
x,y,z
1/2+x,-y,z
1/2-x,y,-z
-x,1/2+y,z
x,1/2-y,-z
1/2+x,1/2+y,-z
1/2-x,1/2-y,z
-x,-y,-z

loop_
_atom_site_label
_atom_site_fract_x
_atom_site_fract_y
_atom_site_fract_z
_atom_site_U_iso_or_equiv
_atom_site_type_symbol
_atom_site_attached_hydrogens
Y 0.25000 0.25000 0.00000 0.00076 Y 0
As 0.75000 0.25000 0.50000 0.00557 As 0
Mn 0.25000 0.55480 0.00000 0.01026 Mn 0
O 0.57690 0.31980 0.30450 0.01381 O 0
O-H 0.57830 0.57700 0.20100 0.01368 O 1

loop_
_cod_changelog_entry_id
_cod_changelog_entry_author
_cod_changelog_entry_date
_cod_changelog_entry_text
1
;cod-tools version 3.8.0
Id: cif_guess_AMCSD_atom_types 9574 2023-05-10 09:00:05Z saulius
;
2023-05-10T18:45:49+03:00
;Derived atom types and hydrogen counts
from atom names that follow the AMCSD naming convention
(Wat == water, O-H == hydroxyl).
;

loop_
_cod_related_entry_id
_cod_related_entry_database
_cod_related_entry_code
1 AMCSD 0000161
